data_2210283
loop_
_publ_author_name
'Faroughi, Masoud'
'Try, Andrew C.'
'Turner, Peter'

_publ_section_title 2,8-Dibromo-6<i>H</i>,12<i>H</i>-5,11-methanodibenzo[<i>b</i>,<i>f</i>][1,5]diazocine
_journal_coeditor_code HK2097
_journal_issue 9
_journal_name_full 'Acta Crystallographica Section E'
_journal_page_first o3674
_journal_page_last o3675
_journal_paper_doi 10.1107/S1600536806029886
_journal_volume 62
_journal_year 2006
_chemical_formula_iupac 'C15 H12 Br2 N2'
_chemical_formula_moiety 'C15 H12 Br2 N2'
_chemical_formula_sum 'C15 H12 Br2 N2'
_chemical_formula_weight 380.09
_chemical_melting_point 438.73
_chemical_name_common
;
Dibromo Tr\"oger's base
;
_chemical_name_systematic
;
2,8-dibromo-6H,12H-5,11-methanodibenzo[b,f][1,5]diazocine
;
_space_group_IT_number 2
_symmetry_cell_setting triclinic
_symmetry_space_group_name_Hall '-P 1'
_symmetry_space_group_name_H-M 'P -1'
_atom_sites_solution_hydrogens geom
_atom_sites_solution_primary direct
_atom_sites_solution_secondary difmap
_audit_creation_method SHELXL-97
_cell_angle_alpha 82.967(5)
_cell_angle_beta 76.878(5)
_cell_angle_gamma 81.744(5)
_cell_formula_units_Z 2
_cell_length_a 6.364(5)
_cell_length_b 10.420(5)
_cell_length_c 10.815(5)
_cell_measurement_reflns_used 965
_cell_measurement_temperature 150(2)
_cell_measurement_theta_max 32
_cell_measurement_theta_min 4
_cell_volume 688.2(7)
_computing_cell_refinement SAINT
_computing_data_collection 'SMART (Bruker, 1995)'
_computing_data_reduction 'SAINT and XPREP (Bruker, 1995)'
_computing_molecular_graphics
;
TEXSAN for Windows (Molecular Structure Corporation, 1998),
Xtal3.6 (Hall <i>et al.</i>,  1999) and ORTEPII (Johnson, 1976)
;
_computing_publication_material 'WinGX (Farrugia, 1999)'
_computing_structure_refinement 'SHELXL97 (Sheldrick, 1997)'
_computing_structure_solution 'SIR97 (Altomare <i>et al.</i>,  1999)'
_diffrn_ambient_temperature 150(2)
_diffrn_measured_fraction_theta_full 0.987
_diffrn_measured_fraction_theta_max 0.987
_diffrn_measurement_device_type 'Bruker SMART 1000 CCD'
_diffrn_measurement_method \w
_diffrn_radiation_monochromator graphite
_diffrn_radiation_source 'sealed tube'
_diffrn_radiation_type MoK\a
_diffrn_radiation_wavelength 0.71073
_diffrn_reflns_av_R_equivalents 0.0205
_diffrn_reflns_av_sigmaI/netI 0.0260
_diffrn_reflns_limit_h_max 9
_diffrn_reflns_limit_h_min -9
_diffrn_reflns_limit_k_max 15
_diffrn_reflns_limit_k_min -15
_diffrn_reflns_limit_l_max 16
_diffrn_reflns_limit_l_min -16
_diffrn_reflns_number 10200
_diffrn_reflns_theta_full 32.04
_diffrn_reflns_theta_max 32.04
_diffrn_reflns_theta_min 1.94
_diffrn_standards_decay_% 0
_diffrn_standards_interval_count 0
_diffrn_standards_interval_time 0
_diffrn_standards_number 0
_exptl_absorpt_coefficient_mu 5.876
_exptl_absorpt_correction_T_max 0.110
_exptl_absorpt_correction_T_min 0.091
_exptl_absorpt_correction_type multi-scan
_exptl_absorpt_process_details '(SADABS; Sheldrick, 1996)'
_exptl_crystal_colour colorless
_exptl_crystal_density_diffrn 1.834
_exptl_crystal_density_method 'not measured'
_exptl_crystal_description prism
_exptl_crystal_F_000 372
_exptl_crystal_size_max 0.432
_exptl_crystal_size_mid 0.383
_exptl_crystal_size_min 0.376
_refine_diff_density_max 0.799
_refine_diff_density_min -0.933
_refine_ls_extinction_method none
_refine_ls_goodness_of_fit_ref 1.276
_refine_ls_hydrogen_treatment constr
_refine_ls_matrix_type full
_refine_ls_number_parameters 172
_refine_ls_number_reflns 4744
_refine_ls_number_restraints 0
_refine_ls_restrained_S_all 1.276
_refine_ls_R_factor_all 0.0375
_refine_ls_R_factor_gt 0.0273
_refine_ls_shift/su_max 0.001
_refine_ls_shift/su_mean 0.000
_refine_ls_structure_factor_coef Fsqd
_refine_ls_weighting_details 'calc w=1/[\s^2^(Fo^2^)+(0.03P)^2^] where P=(Fo^2^+2Fc^2^)/3'
_refine_ls_weighting_scheme calc
_refine_ls_wR_factor_gt 0.0662
_refine_ls_wR_factor_ref 0.0687
_reflns_number_gt 3957
_reflns_number_total 4744
_reflns_threshold_expression I>2\s(I)
_cod_data_source_file hk2097.cif
_cod_data_source_block I
_cod_database_code 2210283
_cod_database_fobs_code 2210283

loop_
_symmetry_equiv_pos_as_xyz
'x, y, z'
'-x, -y, -z'

loop_
_atom_site_type_symbol
_atom_site_label
_atom_site_fract_x
_atom_site_fract_y
_atom_site_fract_z
_atom_site_U_iso_or_equiv
_atom_site_adp_type
_atom_site_calc_flag
_atom_site_refinement_flags
_atom_site_occupancy
Br Br1 0.13651(3) 0.31726(2) 0.639854(17) 0.03144(6) Uani d . 1
Br Br2 0.63715(3) 0.540778(17) -0.234942(17) 0.02473(5) Uani d . 1
N N1 0.9405(2) 0.15121(14) 0.23763(13) 0.0203(3) Uani d . 1
N N2 0.7184(2) 0.04935(13) 0.13165(13) 0.0192(3) Uani d . 1
C C1 0.7499(3) 0.18507(15) 0.33356(15) 0.0177(3) Uani d . 1
C C2 0.7606(3) 0.27281(16) 0.41881(15) 0.0213(3) Uani d . 1
H H2 0.8935 0.3067 0.4136 0.026 Uiso calc R 1
C C3 0.5801(3) 0.31119(17) 0.51107(16) 0.0227(3) Uani d . 1
H H3 0.5875 0.3717 0.5684 0.027 Uiso calc R 1
C C4 0.3885(3) 0.25938(16) 0.51791(15) 0.0211(3) Uani d . 1
C C5 0.3734(3) 0.17087(16) 0.43587(15) 0.0196(3) Uani d . 1
H H5 0.2408 0.1357 0.4437 0.024 Uiso calc R 1
C C6 0.5544(3) 0.13328(15) 0.34125(15) 0.0173(3) Uani d . 1
C C7 0.5363(3) 0.04477(15) 0.24424(15) 0.0196(3) Uani d . 1
H H7A 0.5349 -0.0458 0.2845 0.024 Uiso calc R 1
H H7B 0.3973 0.0713 0.2164 0.024 Uiso calc R 1
C C8 0.6992(3) 0.16709(15) 0.04842(14) 0.0169(3) Uani d . 1
C C9 0.5504(3) 0.18120(16) -0.03128(15) 0.0191(3) Uani d . 1
H H9 0.4623 0.1140 -0.0279 0.023 Uiso calc R 1
C C10 0.5299(3) 0.29197(16) -0.11521(16) 0.0193(3) Uani d . 1
H H10 0.4268 0.3018 -0.1679 0.023 Uiso calc R 1
C C11 0.6621(3) 0.38759(16) -0.12074(15) 0.0194(3) Uani d . 1
C C12 0.8109(3) 0.37551(16) -0.04329(15) 0.0198(3) Uani d . 1
H H12 0.9016 0.4420 -0.0494 0.024 Uiso calc R 1
C C13 0.8284(3) 0.26604(16) 0.04387(15) 0.0179(3) Uani d . 1
C C14 0.9800(3) 0.25855(18) 0.13544(16) 0.0226(3) Uani d . 1
H H14A 1.1325 0.2451 0.0876 0.027 Uiso calc R 1
H H14B 0.9583 0.3421 0.1741 0.027 Uiso calc R 1
C C15 0.9208(3) 0.03624(17) 0.17868(17) 0.0235(3) Uani d . 1
H H15A 0.9244 -0.0409 0.2418 0.028 Uiso calc R 1
H H15B 1.0464 0.0218 0.1067 0.028 Uiso calc R 1

loop_
_atom_site_aniso_label
_atom_site_aniso_U_11
_atom_site_aniso_U_22
_atom_site_aniso_U_33
_atom_site_aniso_U_12
_atom_site_aniso_U_13
_atom_site_aniso_U_23
Br1 0.02511(10) 0.04544(12) 0.02258(9) 0.00512(8) -0.00319(7) -0.01310(8)
Br2 0.03196(10) 0.02139(9) 0.02047(9) -0.00092(7) -0.00702(7) -0.00042(6)
N1 0.0177(6) 0.0244(7) 0.0196(7) 0.0013(5) -0.0064(5) -0.0048(5)
N2 0.0217(7) 0.0181(6) 0.0189(6) 0.0016(5) -0.0072(5) -0.0050(5)
C1 0.0179(7) 0.0197(7) 0.0159(7) 0.0013(6) -0.0068(6) -0.0019(6)
C2 0.0219(8) 0.0259(8) 0.0188(7) -0.0026(6) -0.0090(6) -0.0040(6)
C3 0.0285(9) 0.0249(8) 0.0166(7) 0.0008(7) -0.0090(6) -0.0063(6)
C4 0.0231(8) 0.0246(8) 0.0140(7) 0.0038(6) -0.0042(6) -0.0025(6)
C5 0.0200(8) 0.0231(8) 0.0167(7) -0.0027(6) -0.0068(6) -0.0001(6)
C6 0.0217(8) 0.0166(7) 0.0144(7) -0.0007(6) -0.0071(6) -0.0008(5)
C7 0.0236(8) 0.0172(7) 0.0195(7) -0.0038(6) -0.0067(6) -0.0019(6)
C8 0.0171(7) 0.0183(7) 0.0155(7) 0.0020(6) -0.0038(6) -0.0063(6)
C9 0.0192(7) 0.0200(7) 0.0202(7) -0.0017(6) -0.0057(6) -0.0077(6)
C10 0.0182(7) 0.0222(7) 0.0188(7) 0.0004(6) -0.0063(6) -0.0057(6)
C11 0.0216(8) 0.0205(7) 0.0151(7) 0.0002(6) -0.0020(6) -0.0042(6)
C12 0.0192(7) 0.0235(8) 0.0177(7) -0.0054(6) -0.0023(6) -0.0048(6)
C13 0.0158(7) 0.0234(8) 0.0146(7) -0.0004(6) -0.0024(5) -0.0069(6)
C14 0.0174(8) 0.0327(9) 0.0190(8) -0.0045(7) -0.0048(6) -0.0045(7)
C15 0.0221(8) 0.0240(8) 0.0252(8) 0.0061(6) -0.0096(7) -0.0072(7)

loop_
_atom_type_symbol
_atom_type_description
_atom_type_scat_dispersion_real
_atom_type_scat_dispersion_imag
_atom_type_scat_source
C C 0.0033 0.0016 'International Tables Vol C Tables 4.2.6.8 and 6.1.1.4'
H H 0.0000 0.0000 'International Tables Vol C Tables 4.2.6.8 and 6.1.1.4'
N N 0.0061 0.0033 'International Tables Vol C Tables 4.2.6.8 and 6.1.1.4'
Br Br -0.2901 2.4595 'International Tables Vol C Tables 4.2.6.8 and 6.1.1.4'

loop_
_geom_angle_atom_site_label_1
_geom_angle_atom_site_label_2
_geom_angle_atom_site_label_3
_geom_angle
C1 N1 C15 111.34(13)
C1 N1 C14 111.53(13)
C15 N1 C14 107.84(13)
C8 N2 C15 110.47(13)
C8 N2 C7 112.82(13)
C15 N2 C7 107.47(14)
C2 C1 C6 120.01(15)
C2 C1 N1 118.55(15)
C6 C1 N1 121.43(14)
C3 C2 C1 120.88(16)
C3 C2 H2 119.6
C1 C2 H2 119.6
C2 C3 C4 118.61(16)
C2 C3 H3 120.7
C4 C3 H3 120.7
C5 C4 C3 121.90(15)
C5 C4 Br1 119.27(13)
C3 C4 Br1 118.79(13)
C4 C5 C6 119.71(16)
C4 C5 H5 120.1
C6 C5 H5 120.1
C5 C6 C1 118.88(15)
C5 C6 C7 120.48(15)
C1 C6 C7 120.55(14)
N2 C7 C6 111.86(13)
N2 C7 H7A 109.2
C6 C7 H7A 109.2
N2 C7 H7B 109.2
C6 C7 H7B 109.2
H7A C7 H7B 107.9
C13 C8 C9 119.62(15)
C13 C8 N2 121.41(14)
C9 C8 N2 118.96(14)
C10 C9 C8 120.91(15)
C10 C9 H9 119.5
C8 C9 H9 119.5
C11 C10 C9 118.83(15)
C11 C10 H10 120.6
C9 C10 H10 120.6
C10 C11 C12 121.27(16)
C10 C11 Br2 119.71(13)
C12 C11 Br2 119.01(13)
C11 C12 C13 120.25(16)
C11 C12 H12 119.9
C13 C12 H12 119.9
C12 C13 C8 119.07(15)
C12 C13 C14 119.79(15)
C8 C13 C14 121.09(15)
N1 C14 C13 111.58(14)
N1 C14 H14A 109.3
C13 C14 H14A 109.3
N1 C14 H14B 109.3
C13 C14 H14B 109.3
H14A C14 H14B 108.0
N1 C15 N2 112.09(13)
N1 C15 H15A 109.2
N2 C15 H15A 109.2
N1 C15 H15B 109.2
N2 C15 H15B 109.2
H15A C15 H15B 107.9

loop_
_geom_bond_atom_site_label_1
_geom_bond_atom_site_label_2
_geom_bond_distance
Br1 C4 1.9059(19)
Br2 C11 1.9058(18)
N1 C1 1.438(2)
N1 C15 1.457(2)
N1 C14 1.479(2)
N2 C8 1.438(2)
N2 C15 1.471(2)
N2 C7 1.479(2)
C1 C2 1.394(2)
C1 C6 1.407(2)
C2 C3 1.386(2)
C2 H2 0.9500
C3 C4 1.386(3)
C3 H3 0.9500
C4 C5 1.383(2)
C5 C6 1.400(2)
C5 H5 0.9500
C6 C7 1.512(2)
C7 H7A 0.9900
C7 H7B 0.9900
C8 C13 1.398(2)
C8 C9 1.400(2)
C9 C10 1.388(2)
C9 H9 0.9500
C10 C11 1.381(2)
C10 H10 0.9500
C11 C12 1.384(2)
C12 C13 1.396(2)
C12 H12 0.9500
C13 C14 1.520(2)
C14 H14A 0.9900
C14 H14B 0.9900
C15 H15A 0.9900
C15 H15B 0.9900

loop_
_geom_torsion_atom_site_label_1
_geom_torsion_atom_site_label_2
_geom_torsion_atom_site_label_3
_geom_torsion_atom_site_label_4
_geom_torsion
_geom_torsion_publ_flag
C15 N1 C1 C2 165.49(14) ?
C14 N1 C1 C2 -74.00(18) ?
C15 N1 C1 C6 -15.5(2) yes
C14 N1 C1 C6 104.99(17) ?
C6 C1 C2 C3 -0.6(2) ?
N1 C1 C2 C3 178.40(15) ?
C1 C2 C3 C4 0.7(2) ?
C2 C3 C4 C5 0.2(2) ?
C2 C3 C4 Br1 -177.41(12) ?
C3 C4 C5 C6 -1.1(2) ?
Br1 C4 C5 C6 176.43(11) ?
C4 C5 C6 C1 1.2(2) ?
C4 C5 C6 C7 -175.24(14) ?
C2 C1 C6 C5 -0.4(2) ?
N1 C1 C6 C5 -179.34(14) ?
C2 C1 C6 C7 176.08(14) ?
N1 C1 C6 C7 -2.9(2) ?
C8 N2 C7 C6 -74.60(17) ?
C15 N2 C7 C6 47.43(17) yes
C5 C6 C7 N2 162.29(14) ?
C1 C6 C7 N2 -14.1(2) ?
C15 N2 C8 C13 -15.1(2) yes
C7 N2 C8 C13 105.21(17) ?
C15 N2 C8 C9 163.66(14) ?
C7 N2 C8 C9 -76.02(18) ?
C13 C8 C9 C10 0.2(2) ?
N2 C8 C9 C10 -178.55(14) ?
C8 C9 C10 C11 1.2(2) ?
C9 C10 C11 C12 -0.9(2) ?
C9 C10 C11 Br2 -179.92(12) ?
C10 C11 C12 C13 -0.8(3) ?
Br2 C11 C12 C13 178.18(12) ?
C11 C12 C13 C8 2.3(2) ?
C11 C12 C13 C14 -175.33(15) ?
C9 C8 C13 C12 -2.0(2) ?
N2 C8 C13 C12 176.79(14) ?
C9 C8 C13 C14 175.59(15) ?
N2 C8 C13 C14 -5.6(2) ?
C1 N1 C14 C13 -77.30(17) ?
C15 N1 C14 C13 45.25(17) yes
C12 C13 C14 N1 167.36(14) ?
C8 C13 C14 N1 -10.2(2) ?
C1 N1 C15 N2 52.35(18) yes
C14 N1 C15 N2 -70.31(17) yes
C8 N2 C15 N1 53.68(18) yes
C7 N2 C15 N1 -69.79(17) yes

loop_
_cod_related_entry_id
_cod_related_entry_database
_cod_related_entry_code
1 ChemSpider 9924012
